data_7113805
loop_
_publ_author_name
'Kolomiets, Elena'
'Berl, Volker'
'Odriozola, Ibon'
'Stadler, Adrian-Mihail'
'Kyritsakas, Nathalie'
'Lehn, Jean-Marie'

_publ_section_title
;
 Contraction/extension molecular motion by protonation/deprotonation
 induced structural switching of pyridine derived oligoamides
;
_journal_issue 23
_journal_name_full 'Chemical Communications'
_journal_page_first 2868
_journal_paper_doi 10.1039/b311578j
_journal_year 2003
_chemical_formula_moiety 'C109 H106 N34 O23 S2'
_chemical_formula_sum 'C109 H106 N34 O23 S2'
_chemical_formula_weight 2324.40
_chemical_name_systematic ' ?'
_space_group_IT_number 15
_symmetry_cell_setting monoclinic
_symmetry_space_group_name_Hall '-C 2yc'
_symmetry_space_group_name_H-M 'C 1 2/c 1'
_cell_angle_alpha 90
_cell_angle_beta 115.354(5)
_cell_angle_gamma 90
_cell_formula_units_Z 4
_cell_length_a 31.7503(6)
_cell_length_b 17.8396(4)
_cell_length_c 23.1278(5)
_cell_measurement_reflns_used 32211
_cell_measurement_temperature 173
_cell_measurement_theta_max 30.0
_cell_measurement_theta_min 1.4
_cell_volume 11838.1(7)
_computing_publication_material CIFGEN_IN_OpenMoleN_(_1997)
_computing_structure_refinement LSFM_OpenMoleN_(_1997)
_computing_structure_solution Direct_methods_(SIR,_Burla_et_al.,_1989)
_diffrn_ambient_temperature 173
_diffrn_measured_fraction_theta_full 0.996
_diffrn_measured_fraction_theta_max 0.996
_diffrn_measurement_details
;
32211 reflections were collected using program Collect
("Collect" Data collection software, Nonius B.V., 1998)
The conditions were as follow : crystal to detector distance =  36. mm.
Scan angle =  1.0 deg 1 scans of   60 sec per frame.
Data collection was divided into  2 set(s)
with the following starting angles and number of frames :

Set 1 Theta =    6.30 Omega =    0.00 Kappa =    0.00  226 frames
Set 2 Theta =   -6.30 Kappa =   70.00 Phi   =    0.00   45 frames
Friedel pairs were averaged. Internal R = 0.05
;
_diffrn_measurement_device_type KappaCCD
_diffrn_measurement_method '\p scans'
_diffrn_radiation_monochromator graphite
_diffrn_radiation_type Mo-K\a
_diffrn_radiation_wavelength 0.71073
_diffrn_reflns_av_R_equivalents 0.050
_diffrn_reflns_av_sigmaI/netI 0.333
_diffrn_reflns_limit_h_max 44
_diffrn_reflns_limit_h_min -44
_diffrn_reflns_limit_k_max 25
_diffrn_reflns_limit_k_min -22
_diffrn_reflns_limit_l_max 32
_diffrn_reflns_limit_l_min -32
_diffrn_reflns_number 32211
_diffrn_reflns_theta_full 29.98
_diffrn_reflns_theta_max 29.99
_diffrn_reflns_theta_min 2.5
_diffrn_source xray_tube
_diffrn_standards_decay_% 0
_exptl_absorpt_coefficient_mu 0.128
_exptl_absorpt_correction_type none
_exptl_crystal_colour colorless
_exptl_crystal_density_diffrn 1.30
_exptl_crystal_density_method none
_exptl_crystal_description prism
_exptl_crystal_F_000 4856
_exptl_crystal_size_max 0.20
_exptl_crystal_size_mid 0.16
_exptl_crystal_size_min 0.16
_refine_diff_density_max 1.056
_refine_diff_density_min -0.595
_refine_ls_extinction_method none
_refine_ls_goodness_of_fit_all 1.644
_refine_ls_goodness_of_fit_ref 1.060
_refine_ls_hydrogen_treatment noref
_refine_ls_matrix_type full
_refine_ls_number_constraints 30
_refine_ls_number_parameters 791
_refine_ls_number_reflns 5455
_refine_ls_number_restraints 8
_refine_ls_R_factor_all 0.253
_refine_ls_R_factor_gt 0.161
_refine_ls_shift/esd_mean 0.000
_refine_ls_shift/su_max 0.011
_refine_ls_structure_factor_coef F
_refine_ls_weighting_scheme sigma
_refine_ls_wR_factor_all 0.376
_refine_ls_wR_factor_ref 0.192
_reflns_number_gt 5455
_reflns_number_total 17674
_reflns_threshold_expression >3.0\s(I)
_cod_data_source_file b311578j.txt
_cod_data_source_block st1410
_cod_original_cell_volume 11838.0(4)
_cod_database_code 7113805

loop_
_symmetry_equiv_pos_as_xyz
x,y,z
-x,+y,1/2-z
-x,-y,-z
+x,-y,1/2+z
1/2+x,1/2+y,+z
1/2-x,1/2+y,1/2-z
1/2-x,1/2-y,-z
1/2+x,1/2-y,1/2+z

loop_
_atom_site_aniso_label
_atom_site_aniso_U_11
_atom_site_aniso_U_22
_atom_site_aniso_U_33
_atom_site_aniso_U_12
_atom_site_aniso_U_13
_atom_site_aniso_U_23
_atom_site_aniso_type_symbol
C1 0.080(7) 0.058(8) 0.065(6) -0.008(7) 0.044(5) 0.012(6) C
C2 0.095(9) 0.070(9) 0.075(7) 0.003(8) 0.041(6) 0.018(7) C
C3 0.091(8) 0.13(1) 0.111(8) -0.011(9) 0.068(5) 0.037(9) C
C4 0.19(1) 0.07(1) 0.106(9) -0.038(9) 0.078(8) 0.015(8) C
O1 0.085(5) 0.045(5) 0.059(4) -0.007(4) 0.040(3) 0.008(4) O
C5 0.045(6) 0.050(7) 0.060(6) -0.008(5) 0.027(4) 0.003(6) C
O2 0.087(5) 0.063(5) 0.049(4) -0.007(5) 0.038(3) -0.002(4) O
N1 0.052(5) 0.040(5) 0.042(4) -0.006(4) 0.027(3) -0.001(4) N
C6 0.029(5) 0.044(6) 0.043(5) -0.005(5) 0.018(4) -0.003(5) C
C7 0.048(6) 0.051(7) 0.046(6) -0.003(6) 0.017(4) -0.001(6) C
C8 0.053(6) 0.049(7) 0.051(6) 0.004(6) 0.023(4) -0.012(6) C
C9 0.038(5) 0.036(6) 0.062(6) 0.004(5) 0.020(4) 0.001(6) C
C10 0.023(4) 0.042(6) 0.041(5) -0.004(5) 0.013(4) 0.000(5) C
N2 0.029(4) 0.043(5) 0.042(4) -0.004(4) 0.013(3) 0.001(4) N
N3 0.045(4) 0.037(5) 0.047(4) -0.001(4) 0.024(3) -0.003(4) N
C11 0.040(5) 0.043(6) 0.053(5) 0.002(5) 0.023(4) 0.010(5) C
O3 0.107(6) 0.040(5) 0.055(4) 0.009(4) 0.042(3) 0.005(4) O
C12 0.038(5) 0.034(6) 0.049(5) -0.001(5) 0.020(4) 0.009(5) C
C13 0.061(6) 0.053(7) 0.050(5) 0.000(6) 0.032(4) 0.006(6) C
C14 0.053(6) 0.067(8) 0.054(5) 0.012(6) 0.030(4) 0.030(6) C
C15 0.043(6) 0.060(7) 0.044(5) -0.002(6) 0.022(4) -0.002(6) C
C16 0.032(5) 0.057(7) 0.044(5) -0.000(5) 0.021(4) 0.008(5) C
N4 0.029(4) 0.047(5) 0.043(4) 0.003(4) 0.017(3) 0.005(4) N
C17 0.034(5) 0.057(7) 0.044(5) 0.000(5) 0.016(4) -0.010(5) C
O4 0.070(5) 0.061(5) 0.050(4) 0.011(4) 0.028(3) -0.000(4) O
N5 0.043(4) 0.043(5) 0.036(4) 0.003(4) 0.019(3) -0.004(4) N
C18 0.028(5) 0.056(7) 0.059(6) -0.003(5) 0.022(4) -0.009(6) C
C19 0.037(6) 0.061(7) 0.039(5) 0.008(6) 0.009(4) 0.002(6) C
C20 0.039(6) 0.047(7) 0.072(7) -0.000(6) 0.012(5) -0.021(6) C
C21 0.042(6) 0.036(6) 0.056(6) 0.004(5) 0.008(5) -0.008(6) C
C22 0.035(5) 0.045(7) 0.070(7) -0.001(5) 0.021(5) 0.005(6) C
N6 0.035(4) 0.041(5) 0.047(4) 0.002(4) 0.016(3) 0.002(4) N
N7 0.053(5) 0.042(5) 0.060(5) -0.009(5) 0.021(4) 0.003(5) N
C23 0.057(6) 0.044(7) 0.081(7) -0.004(6) 0.034(5) 0.019(6) C
O5 0.105(7) 0.051(5) 0.090(6) 0.011(5) 0.034(5) 0.018(5) O
C24 0.048(7) 0.063(8) 0.081(7) 0.007(6) 0.021(6) 0.040(6) C
C25 0.060(8) 0.065(9) 0.13(1) 0.005(7) 0.036(7) 0.037(8) C
C26 0.08(1) 0.11(1) 0.102(9) 0.015(9) 0.016(8) 0.079(7) C
C27 0.057(8) 0.13(1) 0.084(8) -0.009(9) 0.023(6) 0.042(9) C
C28 0.044(6) 0.096(9) 0.060(6) 0.006(7) 0.019(5) 0.048(6) C
N8 0.032(4) 0.055(6) 0.075(5) 0.006(4) 0.026(4) 0.029(5) N
C29 0.036(6) 0.12(1) 0.049(6) 0.005(7) 0.014(5) 0.024(8) C
O6 0.056(5) 0.17(1) 0.052(4) 0.010(6) 0.017(4) 0.029(6) O
N9 0.050(5) 0.087(8) 0.039(4) -0.011(6) 0.016(4) -0.005(5) N
C30 0.026(5) 0.11(1) 0.045(6) -0.003(7) 0.012(4) -0.013(7) C
C31 0.041(6) 0.18(2) 0.045(6) -0.022(9) 0.018(5) -0.034(9) C
C32 0.059(8) 0.17(1) 0.102(8) -0.050(9) 0.038(6) -0.093(8) C
C33 0.067(7) 0.09(1) 0.12(1) -0.030(8) 0.055(6) -0.037(9) C
C34 0.031(6) 0.079(9) 0.080(7) -0.013(6) 0.020(5) -0.038(7) C
N10 0.040(5) 0.075(7) 0.053(5) 0.004(5) 0.016(4) -0.013(5) N
N11 0.055(5) 0.058(7) 0.099(7) -0.003(5) 0.041(4) -0.008(6) N
C35 0.044(7) 0.08(1) 0.17(1) -0.023(7) 0.043(7) -0.05(1) C
O7 0.066(5) 0.087(7) 0.19(1) -0.010(6) 0.060(5) -0.034(7) O
C36 0.036(6) 0.072(9) 0.13(1) 0.004(7) 0.034(6) 0.028(9) C
C37 0.062(9) 0.09(1) 0.27(2) 0.012(9) 0.06(1) 0.06(1) C
C38 0.07(1) 0.07(1) 0.26(2) 0.010(9) 0.05(1) 0.06(1) C
C39 0.054(9) 0.20(2) 0.17(1) -0.02(1) 0.010(9) 0.12(1) C
C40 0.028(6) 0.094(9) 0.117(9) 0.016(6) 0.022(6) 0.071(7) C
N12 0.031(5) 0.069(7) 0.136(9) -0.001(5) 0.026(5) 0.034(7) N
C41 0.049(7) 0.13(1) 0.087(8) 0.000(8) 0.033(6) 0.025(9) C
O8 0.100(8) 0.22(1) 0.091(6) -0.004(8) 0.029(5) 0.088(7) O
N13 0.041(5) 0.119(9) 0.065(5) 0.002(6) 0.024(4) 0.050(6) N
C42 0.054(6) 0.11(1) 0.087(7) -0.013(7) 0.049(4) -0.019(8) C
C43 0.032(5) 0.20(2) 0.062(6) -0.008(9) 0.029(4) -0.02(1) C
C44 0.088(9) 0.25(2) 0.066(7) 0.00(1) 0.046(6) -0.03(1) C
C45 0.052(7) 0.28(2) 0.121(9) -0.05(1) 0.051(6) -0.12(1) C
C46 0.052(5) 0.13(1) 0.114(7) -0.024(7) 0.063(4) -0.065(7) C
N14 0.053(5) 0.096(9) 0.062(5) -0.007(6) 0.031(4) 0.001(6) N
N15 0.059(6) 0.10(1) 0.136(9) 0.006(7) 0.048(5) -0.021(8) N
C47 0.056(8) 0.10(1) 0.16(1) -0.013(8) 0.040(8) -0.076(9) C
O9 0.098(8) 0.20(1) 0.29(1) -0.057(8) 0.094(7) -0.174(8) O
C48 0.036(7) 0.12(1) 0.22(2) 0.001(9) 0.050(8) -0.05(1) C
C49 0.08(1) 0.06(1) 0.28(2) -0.004(9) 0.06(1) -0.04(1) C
C50 0.06(2) 0.11(3) 0.39(6) 0.0000 0.02(3) 0.0000 C
N16 0.058(9) 0.10(1) 0.13(1) 0.0000 0.049(8) 0.0000 N
S 0.084(3) 0.087(3) 0.084(2) -0.019(2) 0.023(2) -0.014(2) S
O10 0.072(5) 0.072(6) 0.072(5) -0.000(5) 0.031(4) -0.000(5) O
C51 0.18(2) 0.18(3) 0.18(2) -0.00(2) 0.08(1) 0.00(2) C
C52 0.07(1) 0.11(1) 0.08(1) 0.01(1) 0.007(8) 0.01(1) C
N17 0.20(2) 0.60(4) 0.10(2) 0.31(2) -0.06(2) -0.13(2) N
C53 0.05(1) 0.04(1) 0.22(3) 0.02(1) 0.07(1) -0.01(2) C
C54 0.08(2) 0.08(2) 0.08(2) 0.00(2) 0.03(1) -0.00(2) C
N18 0.10(2) 0.10(2) 0.10(2) 0.00(2) 0.04(1) 0.00(2) N
C55 0.08(2) 0.08(2) 0.08(2) 0.00(2) 0.03(1) 0.00(2) C
C56 0.09(2) 0.09(2) 0.09(2) -0.00(2) 0.04(1) 0.00(2) C
O11 0.090(6) 0.047(5) 0.046(4) -0.007(5) 0.006(4) -0.000(4) O
O12 0.32(3) 0.05(1) 0.05(1) -0.01(2) 0.03(2) 0.00(1) O
C58 0.05(1) 0.05(1) 0.05(1) 0.00(1) 0.020(8) 0.00(1) C
C57 0.06(1) 0.06(2) 0.06(1) 0.00(1) 0.02(1) -0.00(1) C
N19 0.09(2) 0.09(2) 0.09(1) 0.00(1) 0.04(1) -0.00(1) N
O13 0.044(7) 0.044(8) 0.044(7) -0.000(7) 0.019(5) 0.000(7) O
C51a 0.10(2) 0.10(2) 0.10(2) -0.00(2) 0.04(2) -0.00(2) C

loop_
_atom_site_label
_atom_site_fract_x
_atom_site_fract_y
_atom_site_fract_z
_atom_site_U_iso_or_equiv
_atom_site_occupancy
_atom_site_thermal_displace_type
_atom_site_calc_flag
_atom_site_calc_attached_atom
_atom_site_type_symbol
C1 0.1544(4) 0.3216(8) 0.0233(6) 0.067(7) 1.000 Uani ? ? C
C2 0.1097(5) 0.3108(9) -0.0375(6) 0.079(9) 1.000 Uani ? ? C
C3 0.1991(5) 0.301(1) 0.0174(7) 0.11(1) 1.000 Uani ? ? C
C4 0.1563(7) 0.4023(9) 0.0455(8) 0.11(1) 1.000 Uani ? ? C
O1 0.1514(3) 0.2810(5) 0.0766(3) 0.061(4) 1.000 Uani ? ? O
C5 0.1495(4) 0.2046(7) 0.0748(5) 0.051(6) 1.000 Uani ? ? C
O2 0.1458(3) 0.1664(5) 0.0303(3) 0.064(5) 1.000 Uani ? ? O
N1 0.1527(3) 0.1802(5) 0.1333(4) 0.044(4) 1.000 Uani ? ? N
C6 0.1535(3) 0.1068(6) 0.1520(5) 0.038(5) 1.000 Uani ? ? C
C7 0.1479(4) 0.0452(7) 0.1142(5) 0.048(6) 1.000 Uani ? ? C
C8 0.1494(4) -0.0248(7) 0.1390(5) 0.051(6) 1.000 Uani ? ? C
C9 0.1556(4) -0.0329(6) 0.2001(5) 0.044(6) 1.000 Uani ? ? C
C10 0.1608(3) 0.0316(6) 0.2361(5) 0.034(5) 1.000 Uani ? ? C
N2 0.1595(3) 0.0998(5) 0.2132(4) 0.037(4) 1.000 Uani ? ? N
N3 0.1677(3) 0.0328(5) 0.3009(4) 0.043(4) 1.000 Uani ? ? N
C11 0.1814(4) -0.0261(6) 0.3428(5) 0.045(6) 1.000 Uani ? ? C
O3 0.1860(3) -0.0903(5) 0.3302(4) 0.062(5) 1.000 Uani ? ? O
C12 0.1914(4) -0.0019(6) 0.4102(5) 0.040(5) 1.000 Uani ? ? C
C13 0.2036(4) -0.0551(7) 0.4582(5) 0.054(6) 1.000 Uani ? ? C
C14 0.2127(4) -0.0337(7) 0.5185(5) 0.058(6) 1.000 Uani ? ? C
C15 0.2114(4) 0.0411(7) 0.5306(5) 0.049(6) 1.000 Uani ? ? C
C16 0.1992(3) 0.0907(7) 0.4813(5) 0.043(6) 1.000 Uani ? ? C
N4 0.1890(3) 0.0702(5) 0.4217(4) 0.039(4) 1.000 Uani ? ? N
C17 0.1985(4) 0.1738(7) 0.4948(5) 0.044(6) 1.000 Uani ? ? C
O4 0.2109(3) 0.1976(5) 0.5495(3) 0.060(5) 1.000 Uani ? ? O
N5 0.1833(3) 0.2181(5) 0.4424(4) 0.041(4) 1.000 Uani ? ? N
C18 0.1779(3) 0.2953(7) 0.4385(5) 0.045(6) 1.000 Uani ? ? C
C19 0.1946(4) 0.3416(7) 0.4917(5) 0.044(6) 1.000 Uani ? ? C
C20 0.1860(4) 0.4192(7) 0.4800(6) 0.051(7) 1.000 Uani ? ? C
C21 0.1647(4) 0.4468(6) 0.4194(5) 0.044(6) 1.000 Uani ? ? C
C22 0.1507(4) 0.3957(7) 0.3710(6) 0.048(6) 1.000 Uani ? ? C
N6 0.1566(3) 0.3214(5) 0.3784(4) 0.041(5) 1.000 Uani ? ? N
N7 0.1275(3) 0.4165(5) 0.3049(4) 0.051(5) 1.000 Uani ? ? N
C23 0.1165(4) 0.4858(7) 0.2803(6) 0.059(7) 1.000 Uani ? ? C
O5 0.1255(4) 0.5433(5) 0.3113(5) 0.079(6) 1.000 Uani ? ? O
C24 0.0925(4) 0.4866(7) 0.2075(6) 0.062(7) 1.000 Uani ? ? C
C25 0.0839(5) 0.5562(8) 0.1747(8) 0.080(9) 1.000 Uani ? ? C
C26 0.0633(6) 0.5567(9) 0.1105(7) 0.09(1) 1.000 Uani ? ? C
C27 0.0511(5) 0.491(1) 0.0779(7) 0.09(1) 1.000 Uani ? ? C
C28 0.0613(4) 0.4241(8) 0.1128(6) 0.063(7) 1.000 Uani ? ? C
N8 0.0804(3) 0.4225(6) 0.1756(4) 0.051(5) 1.000 Uani ? ? N
C29 0.0461(4) 0.351(1) 0.0779(6) 0.060(8) 1.000 Uani ? ? C
O6 0.0263(3) 0.3487(7) 0.0195(4) 0.079(6) 1.000 Uani ? ? O
N9 0.0559(3) 0.2920(7) 0.1177(4) 0.055(6) 1.000 Uani ? ? N
C30 0.0466(4) 0.2163(9) 0.1035(5) 0.051(7) 1.000 Uani ? ? C
C31 0.0333(4) 0.185(1) 0.0430(6) 0.069(8) 1.000 Uani ? ? C
C32 0.0265(5) 0.109(1) 0.0371(7) 0.101(9) 1.000 Uani ? ? C
C33 0.0303(5) 0.070(1) 0.0884(8) 0.092(9) 1.000 Uani ? ? C
C34 0.0435(4) 0.1021(8) 0.1464(6) 0.058(7) 1.000 Uani ? ? C
N10 0.0510(3) 0.1751(6) 0.1535(4) 0.054(5) 1.000 Uani ? ? N
N11 0.0502(3) 0.0666(6) 0.2026(5) 0.068(6) 1.000 Uani ? ? N
C35 0.0483(5) -0.0065(9) 0.2156(9) 0.084(9) 1.000 Uani ? ? C
O7 0.0376(3) -0.0554(6) 0.1735(6) 0.103(7) 1.000 Uani ? ? O
C36 0.0587(4) -0.0249(8) 0.2834(8) 0.070(8) 1.000 Uani ? ? C
C37 0.0630(6) -0.100(1) 0.297(1) 0.12(1) 1.000 Uani ? ? C
C38 0.0735(6) -0.116(1) 0.357(1) 0.11(1) 1.000 Uani ? ? C
C39 0.0792(6) -0.060(1) 0.4053(9) 0.12(1) 1.000 Uani ? ? C
C40 0.0740(4) 0.0165(8) 0.3864(7) 0.068(8) 1.000 Uani ? ? C
N12 0.0635(3) 0.0311(7) 0.3237(6) 0.066(7) 1.000 Uani ? ? N
C41 0.0811(5) 0.081(1) 0.4278(7) 0.081(9) 1.000 Uani ? ? C
O8 0.0920(4) 0.0695(9) 0.4855(5) 0.126(8) 1.000 Uani ? ? O
N13 0.0718(3) 0.1487(7) 0.4008(5) 0.068(6) 1.000 Uani ? ? N
C42 0.0736(4) 0.221(1) 0.4252(6) 0.080(8) 1.000 Uani ? ? C
C43 0.0960(4) 0.230(1) 0.4944(6) 0.073(9) 1.000 Uani ? ? C
C44 0.0970(6) 0.302(1) 0.5135(7) 0.11(1) 1.000 Uani ? ? C
C45 0.0787(5) 0.359(1) 0.4719(8) 0.12(1) 1.000 Uani ? ? C
C46 0.0561(4) 0.345(1) 0.4021(6) 0.090(8) 1.000 Uani ? ? C
N14 0.0560(3) 0.2722(7) 0.3842(5) 0.068(6) 1.000 Uani ? ? N
N15 0.0385(4) 0.3978(8) 0.3565(6) 0.092(8) 1.000 Uani ? ? N
C47 0.0387(5) 0.4732(9) 0.3621(8) 0.10(1) 1.000 Uani ? ? C
O9 0.0534(4) 0.5041(8) 0.4138(7) 0.18(1) 1.000 Uani ? ? O
C48 0.0183(5) 0.510(1) 0.306(1) 0.10(1) 1.000 Uani ? ? C
C49 0.0190(6) 0.592(1) 0.306(1) 0.11(1) 1.000 Uani ? ? C
C50 0.0000 0.626(2) 0.2500 0.14(3) 0.500 Uani ? ? C
N16 0.0000 0.475(1) 0.2500 0.09(1) 0.500 Uani ? ? N
S 0.2097(1) 0.3151(2) 0.2777(2) 0.085(3) 1.000 Uani ? ? S
O10 0.1691(1) 0.2951(2) 0.2273(2) 0.072(5) 0.500 Uani ? ? O
C51 0.2334(1) 0.3378(2) 0.2183(2) 0.18(2) 0.500 Uani ? ? C
C52 0.2394(6) 0.230(1) 0.3172(8) 0.08(1) 1.000 Uani ? ? C
N17 0.2894(5) 0.056(1) 0.351(1) 0.23(3) 0.500 Uani ? ? N
C53 0.2905(5) 0.0543(1) 0.3026(1) 0.08(2) 0.500 Uani ? ? C
C54 0.2790(5) 0.0601(1) 0.2354(1) 0.08(2) 0.500 Uani ? ? C
N18 0.3638(6) 0.253(1) 0.3148(7) 0.10(2) 0.500 Uani ? ? N
C55 0.4003(6) 0.2729(1) 0.3489(7) 0.08(2) 0.500 Uani ? ? C
C56 0.4507(6) 0.2842(1) 0.3778(7) 0.09(2) 0.500 Uani ? ? C
O11 0.1231(3) 0.1856(5) 0.3002(4) 0.058(5) 1.000 Uani ? ? O
O12 0.034(1) 0.291(1) 0.2476(9) 0.09(2) 0.500 Uani ? ? O
C58 0.3068(5) 0.2001(8) 0.1519(6) 0.05(1) 0.500 Uani ? ? C
C57 0.3555(5) 0.2316(8) 0.1789(6) 0.06(1) 0.500 Uani ? ? C
N19 0.2700(5) 0.1698(8) 0.1345(6) 0.09(2) 0.500 Uani ? ? N
O13 0.1947(1) 0.3607(1) 0.2244(1) 0.044(8) 0.500 Uani ? ? O
C51a 0.2478(1) 0.3058(1) 0.2270(1) 0.10(2) 0.500 Uani ? ? C
H1 0.1120 0.3372 -0.0717 0.1019 1.000 Uiso calc C2 H
H2 0.1053 0.2589 -0.0477 0.1019 1.000 Uiso calc C2 H
H3 0.0840 0.3294 -0.0311 0.1019 1.000 Uiso calc C2 H
H4 0.2005 0.3276 -0.0173 0.1324 1.000 Uiso calc C3 H
H5 0.2254 0.3136 0.0559 0.1324 1.000 Uiso calc C3 H
H6 0.1993 0.2485 0.0100 0.1324 1.000 Uiso calc C3 H
H7 0.1583 0.4351 0.0145 0.1491 1.000 Uiso calc C4 H
H8 0.1289 0.4132 0.0509 0.1491 1.000 Uiso calc C4 H
H9 0.1828 0.4089 0.0852 0.1491 1.000 Uiso calc C4 H
H10 0.1430 0.0511 0.0709 0.0643 1.000 Uiso calc C7 H
H11 0.1460 -0.0679 0.1131 0.0657 1.000 Uiso calc C8 H
H12 0.1564 -0.0811 0.2180 0.0598 1.000 Uiso calc C9 H
H13 0.2055 -0.1065 0.4489 0.0674 1.000 Uiso calc C13 H
H14 0.2199 -0.0697 0.5517 0.0721 1.000 Uiso calc C14 H
H15 0.2189 0.0582 0.5728 0.0621 1.000 Uiso calc C15 H
H16 0.2109 0.3222 0.5338 0.0623 1.000 Uiso calc C19 H
H17 0.1952 0.4527 0.5152 0.0735 1.000 Uiso calc C20 H
H18 0.1600 0.4990 0.4112 0.0638 1.000 Uiso calc C21 H
H19 0.0927 0.6019 0.1979 0.1137 1.000 Uiso calc C25 H
H20 0.0572 0.6030 0.0880 0.1343 1.000 Uiso calc C26 H
H21 0.0359 0.4908 0.0324 0.1206 1.000 Uiso calc C27 H
H22 0.0291 0.2154 0.0071 0.1137 1.000 Uiso calc C31 H
H23 0.0192 0.0842 -0.0026 0.1419 1.000 Uiso calc C32 H
H24 0.0236 0.0175 0.0840 0.1171 1.000 Uiso calc C33 H
H25 0.0587 -0.1373 0.2653 0.1912 1.000 Uiso calc C37 H
H26 0.0775 -0.1676 0.3697 0.1836 1.000 Uiso calc C38 H
H27 0.0863 -0.0738 0.4481 0.1985 1.000 Uiso calc C39 H
H28 0.1086 0.1899 0.5234 0.1224 1.000 Uiso calc C43 H
H29 0.1112 0.3130 0.5580 0.1678 1.000 Uiso calc C44 H
H30 0.0803 0.4091 0.4876 0.1912 1.000 Uiso calc C45 H
H31 0.0000 0.6793 0.2500 0.2831 0.500 Uiso calc C50 H
H32 0.0323 0.6201 0.3451 0.1926 1.000 Uiso calc C49 H
H33 0.1544 0.2177 0.1633 0.0549 1.000 Uiso calc N1 H
H34 0.1622 0.0792 0.3167 0.0538 1.000 Uiso calc N3 H
H35 0.1751 0.1930 0.4028 0.0521 1.000 Uiso calc N5 H
H36 0.1187 0.3766 0.2749 0.0688 1.000 Uiso calc N7 H
H37 0.0714 0.3037 0.1619 0.0776 1.000 Uiso calc N9 H
H38 0.0573 0.0992 0.2380 0.0881 1.000 Uiso calc N11 H
H39 0.0620 0.1476 0.3558 0.0972 1.000 Uiso calc N13 H
H40 0.0236 0.3792 0.3140 0.1244 1.000 Uiso calc N15 H

loop_
_atom_type_symbol
_atom_type_scat_dispersion_real
_atom_type_scat_dispersion_imag
_atom_type_scat_source
C 0.002 0.002 International_Tables_Vol_IV_Table_2.3.1
H 0.000 0.000 International_Tables_Vol_IV_Table_2.3.1
N 0.004 0.003 International_Tables_Vol_IV_Table_2.3.1
O 0.008 0.006 International_Tables_Vol_IV_Table_2.3.1
S 0.110 0.124 International_Tables_Vol_IV_Table_2.3.1

loop_
_geom_angle_atom_site_label_1
_geom_angle_atom_site_label_2
_geom_angle_atom_site_label_3
_geom_angle
_geom_angle_site_symmetry_3
C2 C1 C3 114(1) .
C2 C1 C4 108(1) .
C2 C1 O1 110(1) .
C3 C1 C4 110(1) .
C3 C1 O1 110(1) .
C4 C1 O1 100(1) .
C1 O1 C5 119(1) .
O1 C5 O2 125(1) .
O1 C5 N1 107(1) .
O2 C5 N1 126(1) .
C5 N1 C6 126(1) .
N1 C6 C7 125(1) .
N1 C6 N2 113(1) .
C7 C6 N2 121(1) .
C6 C7 C8 119(1) .
C7 C8 C9 120(1) .
C8 C9 C10 117(1) .
C9 C10 N2 123(1) .
C9 C10 N3 124(1) .
N2 C10 N3 111(1) .
C6 N2 C10 118(1) .
C10 N3 C11 126(1) .
N3 C11 O3 126(1) .
N3 C11 C12 111(1) .
O3 C11 C12 121(1) .
C11 C12 C13 119(1) .
C11 C12 N4 118(1) .
C13 C12 N4 121(1) .
C12 C13 C14 119(1) .
C13 C14 C15 118(1) .
C14 C15 C16 119(1) .
C15 C16 N4 123(1) .
C15 C16 C17 119(1) .
N4 C16 C17 117(1) .
C12 N4 C16 117(1) .
C16 C17 O4 121(1) .
C16 C17 N5 114(1) .
O4 C17 N5 123(1) .
C17 N5 C18 128(1) .
N5 C18 C19 122(1) .
N5 C18 N6 113(1) .
C19 C18 N6 123(1) .
C18 C19 C20 116(1) .
C19 C20 C21 121(1) .
C20 C21 C22 116(1) .
C21 C22 N6 125(1) .
C21 C22 N7 122(1) .
N6 C22 N7 111(1) .
C18 N6 C22 117(1) .
C22 N7 C23 127(1) .
N7 C23 O5 125(1) .
N7 C23 C24 113(1) .
O5 C23 C24 121(1) .
C23 C24 C25 119(1) .
C23 C24 N8 119(1) .
C25 C24 N8 120(1) .
C24 C25 C26 119(1) .
C25 C26 C27 119(1) .
C26 C27 C28 118(1) .
C27 C28 N8 122(1) .
C27 C28 C29 119(1) .
N8 C28 C29 117(1) .
C24 N8 C28 118(1) .
C28 C29 O6 121(1) .
C28 C29 N9 112(1) .
O6 C29 N9 125(1) .
C29 N9 C30 129(1) .
N9 C30 C31 124(1) .
N9 C30 N10 113(1) .
C31 C30 N10 121(1) .
C30 C31 C32 117(1) .
C31 C32 C33 118(1) .
C32 C33 C34 122(1) .
C33 C34 N10 120(1) .
C33 C34 N11 126(1) .
N10 C34 N11 112(1) .
C30 N10 C34 119(1) .
C34 N11 C35 130(1) .
N11 C35 O7 121(2) .
N11 C35 C36 115(1) .
O7 C35 C36 122(2) .
C35 C36 C37 114(2) .
C35 C36 N12 118(1) .
C37 C36 N12 127(2) .
C36 C37 C38 114(3) .
C37 C38 C39 123(2) .
C38 C39 C40 117(2) .
C39 C40 N12 116(2) .
C39 C40 C41 126(2) .
N12 C40 C41 116(1) .
C36 N12 C40 120(1) .
C40 C41 O8 117(2) .
C40 C41 N13 117(1) .
O8 C41 N13 124(2) .
C41 N13 C42 132(1) .
N13 C42 C43 117(2) .
N13 C42 N14 115(1) .
C43 C42 N14 126(1) .
C42 C43 C44 113(2) .
C43 C44 C45 122(2) .
C44 C45 C46 120(2) .
C45 C46 N14 115(2) .
C45 C46 N15 125(2) .
N14 C46 N15 118(1) .
C42 N14 C46 121(1) .
C46 N15 C47 129(2) .
N15 C47 O9 122(2) .
N15 C47 C48 114(2) .
O9 C47 C48 123(2) .
C47 C48 C49 118(2) .
C47 C48 N16 122(2) .
C49 C48 N16 118(3) .
C48 C49 C50 116(3) .
C49 C50 C49 126(5) 2_555
C48 N16 C48 123(3) 2_555
O10 S C51 87.7(2) .
O10 S C52 108.1(6) .
O10 S O13 63.5(2) .
C51 S C52 105.4(7) .
C51 S O13 46.4(1) .
C52 S O13 148.1(7) .
S O10 O13 58.9(2) .
S C51 O13 47.4(1) .
N17 C53 C54 164.1(9) .
N18 C55 C56 161.4(9) .
C57 C58 N19 173(1) .
S O13 O10 57.7(2) .
S O13 C51 86.2(2) .
S O13 C51a 73.1(2) .
O10 O13 C51 108.29 .
O10 O13 C51a 95.09 .
C51 O13 C51a 14.74 .

loop_
_geom_bond_atom_site_label_1
_geom_bond_atom_site_label_2
_geom_bond_distance
_geom_bond_site_symmetry_2
C1 C2 1.52(2) .
C1 C3 1.53(2) .
C1 C4 1.52(2) .
C1 O1 1.47(1) .
O1 C5 1.37(1) .
C5 O2 1.20(1) .
C5 N1 1.38(2) .
N1 C6 1.38(1) .
C6 C7 1.37(2) .
C6 N2 1.35(1) .
C7 C8 1.37(2) .
C8 C9 1.35(2) .
C9 C10 1.39(2) .
C10 N2 1.32(1) .
C10 N3 1.42(1) .
N3 C11 1.37(1) .
C11 O3 1.21(1) .
C11 C12 1.51(2) .
C12 C13 1.38(2) .
C12 N4 1.32(1) .
C13 C14 1.35(2) .
C14 C15 1.37(2) .
C15 C16 1.36(2) .
C16 N4 1.33(1) .
C16 C17 1.52(2) .
C17 O4 1.23(1) .
C17 N5 1.35(1) .
N5 C18 1.39(2) .
C18 C19 1.39(2) .
C18 N6 1.34(2) .
C19 C20 1.41(2) .
C20 C21 1.36(2) .
C21 C22 1.36(2) .
C22 N6 1.34(1) .
C22 N7 1.43(2) .
N7 C23 1.34(2) .
C23 O5 1.21(2) .
C23 C24 1.52(2) .
C24 C25 1.42(2) .
C24 N8 1.33(2) .
C25 C26 1.34(3) .
C26 C27 1.35(3) .
C27 C28 1.40(2) .
C28 N8 1.31(2) .
C28 C29 1.50(2) .
C29 O6 1.22(2) .
C29 N9 1.35(2) .
N9 C30 1.39(2) .
C30 C31 1.39(2) .
C30 N10 1.33(2) .
C31 C32 1.38(3) .
C32 C33 1.33(3) .
C33 C34 1.35(2) .
C34 N10 1.32(2) .
C34 N11 1.38(2) .
N11 C35 1.35(2) .
C35 O7 1.24(2) .
C35 C36 1.49(3) .
C36 C37 1.37(3) .
C36 N12 1.33(2) .
C37 C38 1.32(4) .
C38 C39 1.45(4) .
C39 C40 1.42(3) .
C40 N12 1.37(2) .
C40 C41 1.46(3) .
C41 O8 1.25(2) .
C41 N13 1.33(2) .
N13 C42 1.40(2) .
C42 C43 1.46(2) .
C42 N14 1.26(2) .
C43 C44 1.35(3) .
C44 C45 1.35(4) .
C45 C46 1.48(3) .
C46 N14 1.37(2) .
C46 N15 1.34(2) .
N15 C47 1.35(2) .
C47 O9 1.21(2) .
C47 C48 1.35(3) .
C48 C49 1.47(3) .
C48 N16 1.33(3) .
C48 N16 1.33(3) 2_555
C49 C50 1.32(3) .
C49 C50 1.32(3) 2_555
S O10 1.363(4) .
S C51 1.872(5) .
S C52 1.81(2) .
S O13 1.381(5) .
O10 O13 1.4429 .
C51 O13 1.3583 .
N17 C53 1.12(3) .
C53 C54 1.4404 .
N18 C55 1.14(3) .
C55 C56 1.4594 .
C58 C57 1.51(2) .
C58 N19 1.19(2) .
O13 C51a 1.9284 .
